data_4518890
loop_
_publ_author_name
'Nabiyeva, Tomiris'
'Roufosse, Basile'
'Odachowski, Matylda'
'Baumgartner, Judith'
'Marschner, Christoph'
'Verma, Akalesh Kumar'
'Blom, Burgert'

_publ_section_title
;
 Osmium Arene Germyl, Stannyl, Germanate, and Stannate Complexes as
 Anticancer Agents
;
_journal_name_full 'ACS Omega'
_journal_paper_doi 10.1021/acsomega.1c02665
_journal_year 2021
_chemical_formula_sum 'C35 H36 Cl4 Os P2 Sn'
_chemical_formula_weight 969.27
_space_group_IT_number 9
_space_group_name_Hall 'C -2yc'
_space_group_name_H-M_alt 'C 1 c 1'
_symmetry_cell_setting monoclinic
_symmetry_space_group_name_H-M 'C 1 c 1'
_atom_sites_solution_hydrogens geom
_atom_sites_solution_primary direct
_atom_sites_solution_secondary difmap
_audit_creation_method SHELXL-97
_cell_angle_alpha 90.00
_cell_angle_beta 105.954(3)
_cell_angle_gamma 90.00
_cell_formula_units_Z 4
_cell_length_a 10.579(2)
_cell_length_b 21.025(6)
_cell_length_c 16.813(4)
_cell_measurement_reflns_used 11314
_cell_measurement_temperature 100(2)
_cell_measurement_theta_max 52.505
_cell_measurement_theta_min 4.439
_cell_volume 3595.6(15)
_computing_cell_refinement 'Bruker XSCANS'
_computing_data_collection 'Bruker XSCANS'
_computing_data_reduction 'Bruker SHELXTL'
_computing_molecular_graphics 'Bruker SHELXTL'
_computing_publication_material 'Bruker SHELXTL'
_computing_structure_refinement 'SHELXL-97 (Sheldrick, 1997)'
_computing_structure_solution 'SHELXS-97 (Sheldrick, 1990)'
_diffrn_ambient_temperature 100(2)
_diffrn_measured_fraction_theta_full 0.997
_diffrn_measured_fraction_theta_max 0.997
_diffrn_measurement_device_type 'SMART APEX'
_diffrn_measurement_method '\w scans'
_diffrn_radiation_monochromator graphite
_diffrn_radiation_source 'fine-focus sealed tube'
_diffrn_radiation_type MoK\a
_diffrn_radiation_wavelength 0.71073
_diffrn_reflns_av_R_equivalents 0.0249
_diffrn_reflns_av_sigmaI/netI 0.0674
_diffrn_reflns_limit_h_max 13
_diffrn_reflns_limit_h_min -13
_diffrn_reflns_limit_k_max 26
_diffrn_reflns_limit_k_min -26
_diffrn_reflns_limit_l_max 20
_diffrn_reflns_limit_l_min -20
_diffrn_reflns_number 13347
_diffrn_reflns_theta_full 26.31
_diffrn_reflns_theta_max 26.31
_diffrn_reflns_theta_min 1.94
_exptl_absorpt_coefficient_mu 4.635
_exptl_absorpt_correction_T_max 0.6062
_exptl_absorpt_correction_T_min 0.2405
_exptl_absorpt_correction_type multi-scan
_exptl_absorpt_process_details SADABS
_exptl_crystal_colour yellow
_exptl_crystal_density_diffrn 1.791
_exptl_crystal_density_method 'not measured'
_exptl_crystal_description blocks
_exptl_crystal_F_000 1880
_exptl_crystal_size_max 0.43
_exptl_crystal_size_mid 0.14
_exptl_crystal_size_min 0.12
_refine_diff_density_max 1.114
_refine_diff_density_min -0.851
_refine_diff_density_rms 0.088
_refine_ls_abs_structure_details 'Flack H D (1983), Acta Cryst. A39, 876-881'
_refine_ls_abs_structure_Flack -0.003(3)
_refine_ls_extinction_method none
_refine_ls_goodness_of_fit_ref 0.704
_refine_ls_hydrogen_treatment ref
_refine_ls_matrix_type full
_refine_ls_number_parameters 422
_refine_ls_number_reflns 6887
_refine_ls_number_restraints 2
_refine_ls_restrained_S_all 0.704
_refine_ls_R_factor_all 0.0225
_refine_ls_R_factor_gt 0.0217
_refine_ls_shift/su_max 0.004
_refine_ls_shift/su_mean 0.000
_refine_ls_structure_factor_coef Fsqd
_refine_ls_weighting_details 'calc w=1/[\s^2^(Fo^2^)+(0.0000P)^2^+0.0000P] where P=(Fo^2^+2Fc^2^)/3'
_refine_ls_weighting_scheme calc
_refine_ls_wR_factor_gt 0.0501
_refine_ls_wR_factor_ref 0.0506
_reflns_number_gt 6707
_reflns_number_total 6887
_reflns_threshold_expression >2sigma(I)
_cod_data_source_file ao1c02665_si_002.cif
_cod_data_source_block 10_1347j
_cod_original_cell_volume 3595.7(15)
_cod_original_sg_symbol_H-M Cc
_cod_database_code 4518890
_platon_squeeze_void_probe_radius 1.20

loop_
_symmetry_equiv_pos_as_xyz
'x, y, z'
'x, -y, z+1/2'
'x+1/2, y+1/2, z'
'x+1/2, -y+1/2, z+1/2'

loop_
_atom_site_label
_atom_site_type_symbol
_atom_site_fract_x
_atom_site_fract_y
_atom_site_fract_z
_atom_site_U_iso_or_equiv
_atom_site_adp_type
_atom_site_occupancy
_atom_site_symmetry_multiplicity
_atom_site_calc_flag
_atom_site_refinement_flags
_atom_site_disorder_assembly
_atom_site_disorder_group
Os1 Os 0.760036(14) 0.230425(6) 0.245821(12) 0.01357(4) Uani 1 1 d . . .
Sn1 Sn 0.42218(4) 0.44624(2) 0.19372(3) 0.02078(15) Uani 0.6596(11) 1 d P A 1
Cl2 Cl 0.2591(2) 0.50233(8) 0.08571(11) 0.0340(4) Uani 0.6596(11) 1 d P A 1
Cl6 Cl 0.3362(8) 0.4887(5) 0.3089(6) 0.0280(13) Uani 0.6596(11) 1 d P A 1
Sn2 Sn 0.31130(10) 0.46379(4) 0.16059(6) 0.0294(3) Uani 0.3404(11) 1 d P A 2
Cl4 Cl 0.3676(16) 0.4867(10) 0.3049(12) 0.035(3) Uani 0.3404(11) 1 d P A 2
Cl3 Cl 0.0740(4) 0.47242(18) 0.1466(3) 0.0438(10) Uani 0.3404(11) 1 d P A 2
P1 P 0.82398(11) 0.33348(5) 0.22257(7) 0.0175(2) Uani 1 1 d . . .
P2 P 0.92318(12) 0.22585(5) 0.17809(8) 0.0145(3) Uani 1 1 d . . .
Cl1 Cl 0.94417(10) 0.24085(5) 0.36598(6) 0.0190(2) Uani 1 1 d . . .
Cl5 Cl 0.29666(12) 0.34716(5) 0.17826(7) 0.0301(3) Uani 1 1 d . . .
C1 C 0.6718(6) 0.2555(3) 0.4656(4) 0.0273(13) Uani 1 1 d . . .
H1A H 0.7287 0.2853 0.4467 0.041 Uiso 1 1 calc R . .
H1B H 0.7032 0.2510 0.5258 0.041 Uiso 1 1 calc R . .
H1C H 0.5815 0.2718 0.4503 0.041 Uiso 1 1 calc R . .
C2 C 0.5846(5) 0.1424(2) 0.4498(3) 0.0294(12) Uani 1 1 d . . .
H2A H 0.4938 0.1579 0.4325 0.044 Uiso 1 1 calc R . .
H2B H 0.6119 0.1369 0.5100 0.044 Uiso 1 1 calc R . .
H2C H 0.5902 0.1016 0.4230 0.044 Uiso 1 1 calc R . .
C3 C 0.6750(5) 0.1907(2) 0.4248(3) 0.0236(11) Uani 1 1 d . . .
H3 H 0.767(5) 0.174(2) 0.446(3) 0.028 Uiso 1 1 calc . . .
C4 C 0.6619(4) 0.1373(2) 0.2053(3) 0.0214(9) Uani 1 1 d . . .
H4 H 0.6923 0.1020 0.1804 0.026 Uiso 1 1 calc R . .
C5 C 0.6912(4) 0.1405(2) 0.2917(3) 0.0193(9) Uani 1 1 d . . .
H5 H 0.7437 0.1082 0.3242 0.023 Uiso 1 1 calc R . .
C6 C 0.6434(4) 0.1918(2) 0.3321(3) 0.0192(9) Uani 1 1 d . . .
C7 C 0.5473(4) 0.2379(2) 0.1948(3) 0.0212(9) Uani 1 1 d . . .
H7 H 0.5039 0.2726 0.1626 0.025 Uiso 1 1 calc R . .
C8 C 0.5700(5) 0.2398(2) 0.2830(3) 0.0199(11) Uani 1 1 d . . .
H8 H 0.5351 0.2736 0.3079 0.024 Uiso 1 1 calc R . .
C9 C 0.5881(4) 0.1854(2) 0.1544(3) 0.0204(9) Uani 1 1 d . . .
C10 C 0.7246(4) 0.3843(2) 0.1401(3) 0.0179(10) Uani 1 1 d . . .
C11 C 0.7419(5) 0.4503(2) 0.1450(3) 0.0277(10) Uani 1 1 d . . .
H11 H 0.8057 0.4689 0.1901 0.033 Uiso 1 1 calc R . .
C12 C 0.6317(4) 0.3585(2) 0.0730(3) 0.0193(9) Uani 1 1 d . . .
H12 H 0.6187 0.3138 0.0698 0.023 Uiso 1 1 calc R . .
C13 C 0.5730(4) 0.4626(2) 0.0164(3) 0.0250(11) Uani 1 1 d . . .
H13 H 0.5206 0.4893 -0.0254 0.030 Uiso 1 1 calc R . .
C14 C 0.5580(4) 0.3968(2) 0.0109(3) 0.0232(9) Uani 1 1 d . . .
H14 H 0.4970 0.3783 -0.0356 0.028 Uiso 1 1 calc R . .
C15 C 0.6642(5) 0.4883(2) 0.0827(3) 0.0285(10) Uani 1 1 d . . .
H15 H 0.6746 0.5332 0.0863 0.034 Uiso 1 1 calc R . .
C16 C 0.8713(5) 0.38748(19) 0.3101(3) 0.0246(10) Uani 1 1 d . . .
C17 C 0.9929(5) 0.4175(2) 0.3331(3) 0.0355(12) Uani 1 1 d . . .
H17 H 1.0552 0.4091 0.3031 0.043 Uiso 1 1 calc R . .
C18 C 0.9355(8) 0.4714(3) 0.4417(4) 0.0520(19) Uani 1 1 d . . .
H18 H 0.9577 0.4998 0.4873 0.062 Uiso 1 1 calc R . .
C19 C 0.7782(6) 0.3995(3) 0.3525(3) 0.0346(14) Uani 1 1 d . . .
H19 H 0.6945 0.3795 0.3369 0.042 Uiso 1 1 calc R . .
C20 C 0.8120(7) 0.4427(2) 0.4200(3) 0.0487(17) Uani 1 1 d . . .
H20 H 0.7505 0.4520 0.4503 0.058 Uiso 1 1 calc R . .
C21 C 1.0246(7) 0.4595(3) 0.3989(4) 0.0504(17) Uani 1 1 d . . .
H21 H 1.1080 0.4799 0.4141 0.061 Uiso 1 1 calc R . .
C22 C 1.0633(4) 0.17378(18) 0.2192(2) 0.0160(8) Uani 1 1 d . . .
C23 C 0.5490(4) 0.1793(2) 0.0611(3) 0.0275(10) Uani 1 1 d . . .
H23A H 0.6243 0.1641 0.0431 0.041 Uiso 1 1 calc R . .
H23B H 0.5212 0.2209 0.0361 0.041 Uiso 1 1 calc R . .
H23C H 0.4763 0.1490 0.0437 0.041 Uiso 1 1 calc R . .
C24 C 1.2717(4) 0.0908(2) 0.2773(3) 0.0241(10) Uani 1 1 d . . .
H24 H 1.3438 0.0628 0.2976 0.029 Uiso 1 1 calc R . .
C25 C 1.1563(5) 0.0814(2) 0.2985(3) 0.0250(10) Uani 1 1 d . . .
H25 H 1.1484 0.0465 0.3328 0.030 Uiso 1 1 calc R . .
C26 C 1.2829(4) 0.14064(19) 0.2269(3) 0.0224(10) Uani 1 1 d . . .
H26 H 1.3624 0.1464 0.2118 0.027 Uiso 1 1 calc R . .
C27 C 1.0516(4) 0.1228(2) 0.2698(3) 0.0226(9) Uani 1 1 d . . .
H27 H 0.9720 0.1165 0.2845 0.027 Uiso 1 1 calc R . .
C28 C 0.8864(4) 0.1477(2) 0.0414(3) 0.0250(11) Uani 1 1 d . . .
H28 H 0.9173 0.1149 0.0807 0.030 Uiso 1 1 calc R . .
C29 C 0.8021(4) 0.1815(3) -0.0998(3) 0.0386(13) Uani 1 1 d . . .
H29 H 0.7762 0.1718 -0.1572 0.046 Uiso 1 1 calc R . .
C30 C 0.8468(5) 0.1338(3) -0.0428(3) 0.0361(12) Uani 1 1 d . . .
H30 H 0.8507 0.0913 -0.0610 0.043 Uiso 1 1 calc R . .
C31 C 0.8801(4) 0.2106(2) 0.0677(3) 0.0193(10) Uani 1 1 d . . .
C32 C 0.7947(5) 0.2430(3) -0.0740(3) 0.0357(12) Uani 1 1 d . . .
H32 H 0.7627 0.2756 -0.1136 0.043 Uiso 1 1 calc R . .
C33 C 0.8339(6) 0.2577(3) 0.0095(4) 0.0247(12) Uani 1 1 d . . .
H33 H 0.8289 0.3004 0.0270 0.030 Uiso 1 1 calc R . .
C34 C 0.9731(4) 0.30917(19) 0.1939(3) 0.0195(9) Uani 1 1 d . . .
H34A H 0.9813 0.3301 0.1428 0.023 Uiso 1 1 calc R . .
H34B H 1.0546 0.3152 0.2393 0.023 Uiso 1 1 calc R . .
C35 C 1.1795(4) 0.1826(2) 0.1977(3) 0.0207(9) Uani 1 1 d . . .
H35 H 1.1882 0.2171 0.1632 0.025 Uiso 1 1 calc R . .

loop_
_atom_site_aniso_label
_atom_site_aniso_U_11
_atom_site_aniso_U_22
_atom_site_aniso_U_33
_atom_site_aniso_U_23
_atom_site_aniso_U_13
_atom_site_aniso_U_12
Os1 0.01502(7) 0.01416(7) 0.01077(7) -0.00041(7) 0.00228(5) 0.00163(8)
Sn1 0.0198(3) 0.0210(2) 0.0212(3) 0.00116(18) 0.00506(19) -0.00072(18)
Cl2 0.0510(11) 0.0248(9) 0.0203(9) 0.0044(7) -0.0002(8) 0.0060(8)
Cl6 0.047(3) 0.0189(15) 0.0224(16) 0.0040(10) 0.0177(18) 0.0071(19)
Sn2 0.0431(7) 0.0235(5) 0.0246(6) 0.0046(4) 0.0144(5) -0.0014(4)
Cl4 0.061(8) 0.026(5) 0.017(3) -0.004(3) 0.008(5) -0.014(5)
Cl3 0.036(2) 0.0280(19) 0.053(3) 0.0006(17) -0.0125(19) 0.0074(16)
P1 0.0210(5) 0.0152(5) 0.0136(5) -0.0020(4) 0.0003(4) 0.0032(4)
P2 0.0168(6) 0.0137(6) 0.0124(6) 0.0000(4) 0.0030(5) 0.0015(4)
Cl1 0.0191(5) 0.0222(5) 0.0130(5) -0.0003(4) -0.0001(4) 0.0029(4)
Cl5 0.0427(7) 0.0188(5) 0.0311(6) 0.0003(5) 0.0140(5) 0.0017(5)
C1 0.030(3) 0.034(3) 0.018(3) -0.003(2) 0.008(2) -0.007(3)
C2 0.040(3) 0.029(3) 0.022(3) 0.006(2) 0.013(2) -0.001(2)
C3 0.027(3) 0.027(3) 0.017(2) -0.0008(19) 0.005(2) 0.004(2)
C4 0.020(2) 0.021(2) 0.024(2) -0.0073(18) 0.0077(18) -0.0066(18)
C5 0.0143(19) 0.021(2) 0.021(2) 0.0037(17) 0.0021(17) -0.0017(16)
C6 0.018(2) 0.020(2) 0.020(2) 0.0022(18) 0.0058(17) -0.0023(18)
C7 0.018(2) 0.026(2) 0.018(2) 0.0036(18) 0.0031(18) 0.0012(17)
C8 0.018(2) 0.021(2) 0.022(3) -0.0007(19) 0.007(2) -0.0008(18)
C9 0.016(2) 0.028(2) 0.018(2) -0.0031(18) 0.0063(17) -0.0067(18)
C10 0.019(2) 0.018(2) 0.017(2) 0.0029(18) 0.0046(18) 0.0048(17)
C11 0.034(3) 0.026(3) 0.021(2) -0.0036(19) 0.004(2) 0.001(2)
C12 0.022(2) 0.020(2) 0.016(2) -0.0011(17) 0.0052(17) 0.0024(17)
C13 0.024(2) 0.030(3) 0.019(3) 0.007(2) 0.003(2) 0.001(2)
C14 0.021(2) 0.032(2) 0.016(2) 0.0000(18) 0.0034(18) -0.0016(19)
C15 0.041(3) 0.016(2) 0.025(3) 0.0056(19) 0.003(2) 0.005(2)
C16 0.038(3) 0.014(2) 0.015(2) 0.0012(17) -0.0040(19) 0.0071(19)
C17 0.041(3) 0.022(2) 0.031(3) -0.007(2) -0.011(2) 0.008(2)
C18 0.087(5) 0.022(3) 0.024(3) -0.008(2) -0.024(3) 0.005(3)
C19 0.055(4) 0.025(3) 0.022(3) 0.005(2) 0.006(2) 0.013(2)
C20 0.097(5) 0.026(3) 0.025(3) 0.005(2) 0.020(3) 0.029(3)
C21 0.063(4) 0.029(3) 0.037(3) -0.009(2) -0.024(3) 0.011(3)
C22 0.015(2) 0.016(2) 0.014(2) -0.0021(16) -0.0003(16) 0.0019(15)
C23 0.024(2) 0.039(3) 0.016(2) -0.004(2) -0.0002(18) -0.014(2)
C24 0.020(2) 0.020(2) 0.027(2) -0.0037(18) -0.002(2) 0.0054(18)
C25 0.033(3) 0.019(2) 0.021(2) 0.0036(18) 0.006(2) 0.0058(19)
C26 0.011(2) 0.025(2) 0.032(3) -0.0027(19) 0.0065(17) -0.0007(17)
C27 0.024(2) 0.023(2) 0.022(2) -0.0002(18) 0.0075(18) 0.0032(18)
C28 0.019(2) 0.031(3) 0.023(3) -0.003(2) 0.0023(19) 0.003(2)
C29 0.021(2) 0.077(4) 0.015(2) -0.015(3) 0.0007(19) 0.000(3)
C30 0.028(2) 0.051(3) 0.028(3) -0.023(2) 0.005(2) -0.001(2)
C31 0.017(2) 0.028(2) 0.015(2) -0.002(2) 0.0086(18) 0.0010(19)
C32 0.020(2) 0.067(4) 0.018(3) 0.010(2) 0.003(2) 0.008(2)
C33 0.020(3) 0.032(3) 0.023(3) 0.007(2) 0.007(2) 0.004(2)
C34 0.019(2) 0.015(2) 0.022(2) 0.0007(17) 0.0029(18) 0.0023(17)
C35 0.026(2) 0.018(2) 0.016(2) 0.0006(16) 0.0042(18) -0.0026(18)

loop_
_atom_type_symbol
_atom_type_description
_atom_type_scat_dispersion_real
_atom_type_scat_dispersion_imag
_atom_type_scat_source
C C 0.0033 0.0016 'International Tables Vol C Tables 4.2.6.8 and 6.1.1.4'
H H 0.0000 0.0000 'International Tables Vol C Tables 4.2.6.8 and 6.1.1.4'
Cl Cl 0.1484 0.1585 'International Tables Vol C Tables 4.2.6.8 and 6.1.1.4'
Sn Sn -0.6537 1.4246 'International Tables Vol C Tables 4.2.6.8 and 6.1.1.4'
Os Os -1.2165 7.6030 'International Tables Vol C Tables 4.2.6.8 and 6.1.1.4'
P P 0.1023 0.0942 'International Tables Vol C Tables 4.2.6.8 and 6.1.1.4'

loop_
_geom_angle_atom_site_label_1
_geom_angle_atom_site_label_2
_geom_angle_atom_site_label_3
_geom_angle
_geom_angle_site_symmetry_1
_geom_angle_site_symmetry_3
_geom_angle_publ_flag
C7 Os1 C4 66.45(15) . . ?
C7 Os1 C5 78.33(15) . . ?
C4 Os1 C5 36.50(16) . . ?
C7 Os1 C9 37.51(16) . . ?
C4 Os1 C9 36.81(16) . . ?
C5 Os1 C9 66.42(15) . . ?
C7 Os1 C8 37.53(18) . . ?
C4 Os1 C8 77.73(16) . . ?
C5 Os1 C8 65.29(16) . . ?
C9 Os1 C8 67.22(16) . . ?
C7 Os1 C6 66.31(16) . . ?
C4 Os1 C6 66.20(15) . . ?
C5 Os1 C6 36.95(15) . . ?
C9 Os1 C6 78.92(15) . . ?
C8 Os1 C6 35.61(16) . . ?
C7 Os1 P2 129.57(12) . . ?
C4 Os1 P2 99.23(11) . . ?
C5 Os1 P2 119.42(11) . . ?
C9 Os1 P2 102.65(11) . . ?
C8 Os1 P2 166.93(13) . . ?
C6 Os1 P2 153.94(11) . . ?
C7 Os1 P1 100.53(11) . . ?
C4 Os1 P1 153.45(12) . . ?
C5 Os1 P1 168.10(11) . . ?
C9 Os1 P1 119.66(12) . . ?
C8 Os1 P1 106.55(12) . . ?
C6 Os1 P1 131.71(11) . . ?
P2 Os1 P1 70.54(4) . . ?
C7 Os1 Cl1 146.59(12) . . ?
C4 Os1 Cl1 122.57(12) . . ?
C5 Os1 Cl1 93.03(11) . . ?
C9 Os1 Cl1 158.91(11) . . ?
C8 Os1 Cl1 109.59(13) . . ?
C6 Os1 Cl1 87.33(11) . . ?
P2 Os1 Cl1 82.85(5) . . ?
P1 Os1 Cl1 81.41(4) . . ?
Cl2 Sn1 Cl5 94.61(6) . . ?
Cl2 Sn1 Cl6 94.0(2) . . ?
Cl5 Sn1 Cl6 94.8(2) . . ?
Cl4 Sn2 Cl3 92.6(4) . . ?
Cl4 Sn2 Cl5 94.8(5) . . ?
Cl3 Sn2 Cl5 89.35(10) . . ?
C16 P1 C10 102.8(2) . . ?
C16 P1 C34 108.7(2) . . ?
C10 P1 C34 108.5(2) . . ?
C16 P1 Os1 118.19(15) . . ?
C10 P1 Os1 122.32(15) . . ?
C34 P1 Os1 95.43(14) . . ?
C31 P2 C22 103.4(2) . . ?
C31 P2 C34 107.4(2) . . ?
C22 P2 C34 110.42(19) . . ?
C31 P2 Os1 119.93(15) . . ?
C22 P2 Os1 118.53(14) . . ?
C34 P2 Os1 96.49(14) . . ?
Sn1 Cl5 Sn2 28.42(3) . . ?
C6 C3 C1 115.2(4) . . ?
C6 C3 C2 108.5(4) . . ?
C1 C3 C2 112.0(4) . . ?
C5 C4 C9 121.4(4) . . ?
C5 C4 Os1 71.9(2) . . ?
C9 C4 Os1 72.0(2) . . ?
C4 C5 C6 121.3(4) . . ?
C4 C5 Os1 71.6(2) . . ?
C6 C5 Os1 73.7(2) . . ?
C8 C6 C5 118.3(4) . . ?
C8 C6 C3 123.5(4) . . ?
C5 C6 C3 118.2(4) . . ?
C8 C6 Os1 71.3(3) . . ?
C5 C6 Os1 69.3(2) . . ?
C3 C6 Os1 131.0(3) . . ?
C9 C7 C8 121.9(4) . . ?
C9 C7 Os1 73.6(2) . . ?
C8 C7 Os1 74.6(3) . . ?
C6 C8 C7 119.8(4) . . ?
C6 C8 Os1 73.1(3) . . ?
C7 C8 Os1 67.8(3) . . ?
C4 C9 C7 117.0(4) . . ?
C4 C9 C23 121.0(4) . . ?
C7 C9 C23 121.9(4) . . ?
C4 C9 Os1 71.2(2) . . ?
C7 C9 Os1 68.9(2) . . ?
C23 C9 Os1 133.2(3) . . ?
C12 C10 C11 119.2(4) . . ?
C12 C10 P1 121.1(3) . . ?
C11 C10 P1 119.6(4) . . ?
C15 C11 C10 119.0(4) . . ?
C14 C12 C10 120.9(4) . . ?
C15 C13 C14 119.2(4) . . ?
C12 C14 C13 120.1(4) . . ?
C13 C15 C11 121.6(4) . . ?
C19 C16 C17 120.5(5) . . ?
C19 C16 P1 117.0(4) . . ?
C17 C16 P1 122.5(4) . . ?
C21 C17 C16 121.0(6) . . ?
C21 C18 C20 121.4(5) . . ?
C16 C19 C20 118.0(6) . . ?
C18 C20 C19 119.8(6) . . ?
C18 C21 C17 119.3(6) . . ?
C35 C22 C27 119.7(4) . . ?
C35 C22 P2 120.6(3) . . ?
C27 C22 P2 119.6(3) . . ?
C26 C24 C25 120.2(4) . . ?
C24 C25 C27 119.9(4) . . ?
C24 C26 C35 120.7(4) . . ?
C25 C27 C22 119.9(4) . . ?
C30 C28 C31 119.5(5) . . ?
C32 C29 C30 120.3(5) . . ?
C29 C30 C28 120.3(5) . . ?
C33 C31 C28 119.4(5) . . ?
C33 C31 P2 122.5(4) . . ?
C28 C31 P2 118.0(4) . . ?
C29 C32 C33 120.2(5) . . ?
C31 C33 C32 120.4(6) . . ?
P2 C34 P1 94.0(2) . . ?
C26 C35 C22 119.6(4) . . ?

loop_
_geom_bond_atom_site_label_1
_geom_bond_atom_site_label_2
_geom_bond_distance
_geom_bond_site_symmetry_2
_geom_bond_publ_flag
Os1 C7 2.182(4) . ?
Os1 C4 2.234(4) . ?
Os1 C5 2.238(4) . ?
Os1 C9 2.243(4) . ?
Os1 C8 2.272(5) . ?
Os1 C6 2.295(4) . ?
Os1 P2 2.3162(13) . ?
Os1 P1 2.3347(12) . ?
Os1 Cl1 2.4001(11) . ?
Sn1 Cl2 2.4379(18) . ?
Sn1 Cl5 2.4456(13) . ?
Sn1 Cl6 2.518(8) . ?
Sn2 Cl4 2.383(19) . ?
Sn2 Cl3 2.463(4) . ?
Sn2 Cl5 2.4802(15) . ?
P1 C16 1.817(4) . ?
P1 C10 1.836(5) . ?
P1 C34 1.843(4) . ?
P2 C31 1.814(5) . ?
P2 C22 1.819(4) . ?
P2 C34 1.828(4) . ?
C1 C3 1.529(8) . ?
C2 C3 1.531(7) . ?
C3 C6 1.503(6) . ?
C4 C5 1.400(6) . ?
C4 C9 1.414(6) . ?
C5 C6 1.438(6) . ?
C6 C8 1.397(6) . ?
C7 C9 1.424(6) . ?
C7 C8 1.436(7) . ?
C9 C23 1.514(6) . ?
C10 C12 1.386(6) . ?
C10 C11 1.399(6) . ?
C11 C15 1.393(6) . ?
C12 C14 1.378(6) . ?
C13 C15 1.370(6) . ?
C13 C14 1.392(7) . ?
C16 C19 1.389(7) . ?
C16 C17 1.389(7) . ?
C17 C21 1.384(7) . ?
C18 C21 1.356(10) . ?
C18 C20 1.394(9) . ?
C19 C20 1.420(7) . ?
C22 C35 1.386(6) . ?
C22 C27 1.394(6) . ?
C24 C26 1.373(6) . ?
C24 C25 1.377(7) . ?
C25 C27 1.388(6) . ?
C26 C35 1.385(6) . ?
C28 C30 1.393(7) . ?
C28 C31 1.402(7) . ?
C29 C32 1.373(8) . ?
C29 C30 1.377(8) . ?
C31 C33 1.382(7) . ?
C32 C33 1.385(8) . ?

loop_
_geom_torsion_atom_site_label_1
_geom_torsion_atom_site_label_2
_geom_torsion_atom_site_label_3
_geom_torsion_atom_site_label_4
_geom_torsion
_geom_torsion_site_symmetry_1
_geom_torsion_site_symmetry_2
_geom_torsion_site_symmetry_3
_geom_torsion_site_symmetry_4
_geom_torsion_publ_flag
C7 Os1 P1 C16 104.1(2) . . . . ?
C4 Os1 P1 C16 161.6(3) . . . . ?
C5 Os1 P1 C16 20.8(6) . . . . ?
C9 Os1 P1 C16 138.8(2) . . . . ?
C8 Os1 P1 C16 66.0(2) . . . . ?
C6 Os1 P1 C16 36.6(2) . . . . ?
P2 Os1 P1 C16 -127.43(18) . . . . ?
Cl1 Os1 P1 C16 -42.02(18) . . . . ?
C7 Os1 P1 C10 -25.4(2) . . . . ?
C4 Os1 P1 C10 32.1(3) . . . . ?
C5 Os1 P1 C10 -108.7(5) . . . . ?
C9 Os1 P1 C10 9.3(2) . . . . ?
C8 Os1 P1 C10 -63.5(2) . . . . ?
C6 Os1 P1 C10 -92.9(2) . . . . ?
P2 Os1 P1 C10 103.08(18) . . . . ?
Cl1 Os1 P1 C10 -171.51(18) . . . . ?
C7 Os1 P1 C34 -141.30(18) . . . . ?
C4 Os1 P1 C34 -83.8(3) . . . . ?
C5 Os1 P1 C34 135.3(5) . . . . ?
C9 Os1 P1 C34 -106.66(19) . . . . ?
C8 Os1 P1 C34 -179.5(2) . . . . ?
C6 Os1 P1 C34 151.1(2) . . . . ?
P2 Os1 P1 C34 -12.87(14) . . . . ?
Cl1 Os1 P1 C34 72.54(14) . . . . ?
C7 Os1 P2 C31 -13.7(2) . . . . ?
C4 Os1 P2 C31 53.3(2) . . . . ?
C5 Os1 P2 C31 85.8(2) . . . . ?
C9 Os1 P2 C31 15.9(2) . . . . ?
C8 Os1 P2 C31 -22.1(6) . . . . ?
C6 Os1 P2 C31 106.5(3) . . . . ?
P1 Os1 P2 C31 -101.40(19) . . . . ?
Cl1 Os1 P2 C31 175.22(19) . . . . ?
C7 Os1 P2 C22 -141.8(2) . . . . ?
C4 Os1 P2 C22 -74.85(19) . . . . ?
C5 Os1 P2 C22 -42.3(2) . . . . ?
C9 Os1 P2 C22 -112.21(19) . . . . ?
C8 Os1 P2 C22 -150.2(5) . . . . ?
C6 Os1 P2 C22 -21.6(3) . . . . ?
P1 Os1 P2 C22 130.49(16) . . . . ?
Cl1 Os1 P2 C22 47.11(15) . . . . ?
C7 Os1 P2 C34 100.7(2) . . . . ?
C4 Os1 P2 C34 167.67(18) . . . . ?
C5 Os1 P2 C34 -159.83(18) . . . . ?
C9 Os1 P2 C34 130.30(18) . . . . ?
C8 Os1 P2 C34 92.3(6) . . . . ?
C6 Os1 P2 C34 -139.1(3) . . . . ?
P1 Os1 P2 C34 13.01(14) . . . . ?
Cl1 Os1 P2 C34 -70.37(14) . . . . ?
Cl2 Sn1 Cl5 Sn2 -21.28(7) . . . . ?
Cl6 Sn1 Cl5 Sn2 73.2(2) . . . . ?
Cl4 Sn2 Cl5 Sn1 -67.3(4) . . . . ?
Cl3 Sn2 Cl5 Sn1 -159.90(12) . . . . ?
C7 Os1 C4 C5 -102.6(3) . . . . ?
C9 Os1 C4 C5 -133.1(4) . . . . ?
C8 Os1 C4 C5 -64.8(3) . . . . ?
C6 Os1 C4 C5 -29.3(2) . . . . ?
P2 Os1 C4 C5 128.1(2) . . . . ?
P1 Os1 C4 C5 -167.4(2) . . . . ?
Cl1 Os1 C4 C5 40.7(3) . . . . ?
C7 Os1 C4 C9 30.5(2) . . . . ?
C5 Os1 C4 C9 133.1(4) . . . . ?
C8 Os1 C4 C9 68.3(3) . . . . ?
C6 Os1 C4 C9 103.8(3) . . . . ?
P2 Os1 C4 C9 -98.8(2) . . . . ?
P1 Os1 C4 C9 -34.3(4) . . . . ?
Cl1 Os1 C4 C9 173.8(2) . . . . ?
C9 C4 C5 C6 2.3(6) . . . . ?
Os1 C4 C5 C6 56.7(3) . . . . ?
C9 C4 C5 Os1 -54.5(3) . . . . ?
C7 Os1 C5 C4 66.0(3) . . . . ?
C9 Os1 C5 C4 28.5(2) . . . . ?
C8 Os1 C5 C4 103.2(3) . . . . ?
C6 Os1 C5 C4 131.9(4) . . . . ?
P2 Os1 C5 C4 -63.1(3) . . . . ?
P1 Os1 C5 C4 151.7(4) . . . . ?
Cl1 Os1 C5 C4 -146.6(2) . . . . ?
C7 Os1 C5 C6 -65.9(3) . . . . ?
C4 Os1 C5 C6 -131.9(4) . . . . ?
C9 Os1 C5 C6 -103.4(3) . . . . ?
C8 Os1 C5 C6 -28.7(2) . . . . ?
P2 Os1 C5 C6 165.0(2) . . . . ?
P1 Os1 C5 C6 19.8(7) . . . . ?
Cl1 Os1 C5 C6 81.5(2) . . . . ?
C4 C5 C6 C8 -2.0(6) . . . . ?
Os1 C5 C6 C8 53.7(4) . . . . ?
C4 C5 C6 C3 177.9(4) . . . . ?
Os1 C5 C6 C3 -126.4(4) . . . . ?
C4 C5 C6 Os1 -55.7(3) . . . . ?
C1 C3 C6 C8 -23.5(7) . . . . ?
C2 C3 C6 C8 103.0(5) . . . . ?
C1 C3 C6 C5 156.6(4) . . . . ?
C2 C3 C6 C5 -76.9(5) . . . . ?
C1 C3 C6 Os1 70.3(6) . . . . ?
C2 C3 C6 Os1 -163.2(3) . . . . ?
C7 Os1 C6 C8 -29.0(3) . . . . ?
C4 Os1 C6 C8 -102.5(3) . . . . ?
C5 Os1 C6 C8 -131.5(4) . . . . ?
C9 Os1 C6 C8 -66.2(3) . . . . ?
P2 Os1 C6 C8 -162.3(2) . . . . ?
P1 Os1 C6 C8 53.9(3) . . . . ?
Cl1 Os1 C6 C8 129.9(3) . . . . ?
C7 Os1 C6 C5 102.5(3) . . . . ?
C4 Os1 C6 C5 28.9(2) . . . . ?
C9 Os1 C6 C5 65.3(2) . . . . ?
C8 Os1 C6 C5 131.5(4) . . . . ?
P2 Os1 C6 C5 -30.9(4) . . . . ?
P1 Os1 C6 C5 -174.64(18) . . . . ?
Cl1 Os1 C6 C5 -98.6(2) . . . . ?
C7 Os1 C6 C3 -147.5(5) . . . . ?
C4 Os1 C6 C3 138.9(5) . . . . ?
C5 Os1 C6 C3 110.0(5) . . . . ?
C9 Os1 C6 C3 175.3(4) . . . . ?
C8 Os1 C6 C3 -118.5(5) . . . . ?
P2 Os1 C6 C3 79.1(5) . . . . ?
P1 Os1 C6 C3 -64.6(4) . . . . ?
Cl1 Os1 C6 C3 11.4(4) . . . . ?
C4 Os1 C7 C9 -29.9(2) . . . . ?
C5 Os1 C7 C9 -66.3(3) . . . . ?
C8 Os1 C7 C9 -130.7(4) . . . . ?
C6 Os1 C7 C9 -103.1(3) . . . . ?
P2 Os1 C7 C9 52.4(3) . . . . ?
P1 Os1 C7 C9 125.8(2) . . . . ?
Cl1 Os1 C7 C9 -143.9(2) . . . . ?
C4 Os1 C7 C8 100.8(3) . . . . ?
C5 Os1 C7 C8 64.4(3) . . . . ?
C9 Os1 C7 C8 130.7(4) . . . . ?
C6 Os1 C7 C8 27.6(2) . . . . ?
P2 Os1 C7 C8 -176.9(2) . . . . ?
P1 Os1 C7 C8 -103.5(2) . . . . ?
Cl1 Os1 C7 C8 -13.2(4) . . . . ?
C5 C6 C8 C7 -1.7(6) . . . . ?
C3 C6 C8 C7 178.4(4) . . . . ?
Os1 C6 C8 C7 51.0(4) . . . . ?
C5 C6 C8 Os1 -52.8(3) . . . . ?
C3 C6 C8 Os1 127.3(4) . . . . ?
C9 C7 C8 C6 5.4(7) . . . . ?
Os1 C7 C8 C6 -53.5(4) . . . . ?
C9 C7 C8 Os1 58.9(4) . . . . ?
C7 Os1 C8 C6 133.2(4) . . . . ?
C4 Os1 C8 C6 66.1(3) . . . . ?
C5 Os1 C8 C6 29.7(2) . . . . ?
C9 Os1 C8 C6 103.2(3) . . . . ?
P2 Os1 C8 C6 143.9(5) . . . . ?
P1 Os1 C8 C6 -141.0(2) . . . . ?
Cl1 Os1 C8 C6 -54.4(3) . . . . ?
C4 Os1 C8 C7 -67.2(3) . . . . ?
C5 Os1 C8 C7 -103.5(3) . . . . ?
C9 Os1 C8 C7 -30.0(2) . . . . ?
C6 Os1 C8 C7 -133.2(4) . . . . ?
P2 Os1 C8 C7 10.6(7) . . . . ?
P1 Os1 C8 C7 85.8(2) . . . . ?
Cl1 Os1 C8 C7 172.3(2) . . . . ?
C5 C4 C9 C7 1.3(6) . . . . ?
Os1 C4 C9 C7 -53.1(3) . . . . ?
C5 C4 C9 C23 -175.8(4) . . . . ?
Os1 C4 C9 C23 129.8(4) . . . . ?
C5 C4 C9 Os1 54.4(3) . . . . ?
C8 C7 C9 C4 -5.1(6) . . . . ?
Os1 C7 C9 C4 54.3(3) . . . . ?
C8 C7 C9 C23 171.9(4) . . . . ?
Os1 C7 C9 C23 -128.7(4) . . . . ?
C8 C7 C9 Os1 -59.4(4) . . . . ?
C7 Os1 C9 C4 -130.2(4) . . . . ?
C5 Os1 C9 C4 -28.3(2) . . . . ?
C8 Os1 C9 C4 -100.1(3) . . . . ?
C6 Os1 C9 C4 -64.9(3) . . . . ?
P2 Os1 C9 C4 88.5(2) . . . . ?
P1 Os1 C9 C4 163.2(2) . . . . ?
Cl1 Os1 C9 C4 -14.6(5) . . . . ?
C4 Os1 C9 C7 130.2(4) . . . . ?
C5 Os1 C9 C7 101.9(3) . . . . ?
C8 Os1 C9 C7 30.1(3) . . . . ?
C6 Os1 C9 C7 65.3(3) . . . . ?
P2 Os1 C9 C7 -141.3(2) . . . . ?
P1 Os1 C9 C7 -66.6(3) . . . . ?
Cl1 Os1 C9 C7 115.6(3) . . . . ?
C7 Os1 C9 C23 114.5(5) . . . . ?
C4 Os1 C9 C23 -115.3(5) . . . . ?
C5 Os1 C9 C23 -143.6(5) . . . . ?
C8 Os1 C9 C23 144.6(5) . . . . ?
C6 Os1 C9 C23 179.8(5) . . . . ?
P2 Os1 C9 C23 -26.8(5) . . . . ?
P1 Os1 C9 C23 47.9(5) . . . . ?
Cl1 Os1 C9 C23 -129.9(4) . . . . ?
C16 P1 C10 C12 -156.4(4) . . . . ?
C34 P1 C10 C12 88.6(4) . . . . ?
Os1 P1 C10 C12 -20.6(4) . . . . ?
C16 P1 C10 C11 23.2(5) . . . . ?
C34 P1 C10 C11 -91.8(4) . . . . ?
Os1 P1 C10 C11 158.9(3) . . . . ?
C12 C10 C11 C15 0.7(7) . . . . ?
P1 C10 C11 C15 -178.9(4) . . . . ?
C11 C10 C12 C14 0.9(7) . . . . ?
P1 C10 C12 C14 -179.5(3) . . . . ?
C10 C12 C14 C13 -2.2(7) . . . . ?
C15 C13 C14 C12 1.9(7) . . . . ?
C14 C13 C15 C11 -0.3(7) . . . . ?
C10 C11 C15 C13 -1.0(7) . . . . ?
C10 P1 C16 C19 79.5(4) . . . . ?
C34 P1 C16 C19 -165.6(3) . . . . ?
Os1 P1 C16 C19 -58.5(4) . . . . ?
C10 P1 C16 C17 -98.4(4) . . . . ?
C34 P1 C16 C17 16.4(4) . . . . ?
Os1 P1 C16 C17 123.5(3) . . . . ?
C19 C16 C17 C21 0.6(7) . . . . ?
P1 C16 C17 C21 178.5(4) . . . . ?
C17 C16 C19 C20 -0.6(7) . . . . ?
P1 C16 C19 C20 -178.6(3) . . . . ?
C21 C18 C20 C19 0.7(8) . . . . ?
C16 C19 C20 C18 0.0(7) . . . . ?
C20 C18 C21 C17 -0.8(8) . . . . ?
C16 C17 C21 C18 0.1(8) . . . . ?
C31 P2 C22 C35 63.8(4) . . . . ?
C34 P2 C22 C35 -50.9(4) . . . . ?
Os1 P2 C22 C35 -160.7(3) . . . . ?
C31 P2 C22 C27 -113.3(4) . . . . ?
C34 P2 C22 C27 132.1(3) . . . . ?
Os1 P2 C22 C27 22.2(4) . . . . ?
C26 C24 C25 C27 -0.9(7) . . . . ?
C25 C24 C26 C35 1.0(7) . . . . ?
C24 C25 C27 C22 0.3(7) . . . . ?
C35 C22 C27 C25 0.2(6) . . . . ?
P2 C22 C27 C25 177.3(3) . . . . ?
C32 C29 C30 C28 -0.7(7) . . . . ?
C31 C28 C30 C29 0.1(7) . . . . ?
C30 C28 C31 C33 0.5(7) . . . . ?
C30 C28 C31 P2 176.3(4) . . . . ?
C22 P2 C31 C33 -144.5(4) . . . . ?
C34 P2 C31 C33 -27.7(5) . . . . ?
Os1 P2 C31 C33 80.8(4) . . . . ?
C22 P2 C31 C28 39.7(4) . . . . ?
C34 P2 C31 C28 156.5(3) . . . . ?
Os1 P2 C31 C28 -95.0(4) . . . . ?
C30 C29 C32 C33 0.8(8) . . . . ?
C28 C31 C33 C32 -0.4(8) . . . . ?
P2 C31 C33 C32 -176.1(4) . . . . ?
C29 C32 C33 C31 -0.3(8) . . . . ?
C31 P2 C34 P1 108.6(2) . . . . ?
C22 P2 C34 P1 -139.36(19) . . . . ?
Os1 P2 C34 P1 -15.63(17) . . . . ?
C16 P1 C34 P2 137.68(19) . . . . ?
C10 P1 C34 P2 -111.3(2) . . . . ?
Os1 P1 C34 P2 15.47(17) . . . . ?
C24 C26 C35 C22 -0.5(6) . . . . ?
C27 C22 C35 C26 -0.1(6) . . . . ?
P2 C22 C35 C26 -177.2(3) . . . . ?

loop_
_platon_squeeze_void_nr
_platon_squeeze_void_average_x
_platon_squeeze_void_average_y
_platon_squeeze_void_average_z
_platon_squeeze_void_volume
_platon_squeeze_void_count_electrons
_platon_squeeze_void_content
1 0.333 0.097 0.488 11 0 ' '
2 0.333 0.903 0.988 11 0 ' '
3 0.833 0.597 0.488 11 0 ' '
4 0.833 0.403 0.988 11 0 ' '
